data_7110277
loop_
_publ_author_name
'Veige, Adam S.'
'Nocera, Daniel G.'

_publ_section_title
;
 Water addition to a two-electron mixed-valence bimetallic center
;
_journal_issue 17
_journal_name_full 'Chemical Communications'
_journal_page_first 1958
_journal_page_last 1959
_journal_paper_doi 10.1039/b402426e
_journal_year 2004
_chemical_formula_moiety ' P6, C27 H34 Cl F36 Ir2 N4 O13 P6'
_chemical_formula_sum 'C27 H37 Cl F36 Ir2 N4 O13 P6'
_chemical_formula_weight 1915.28
_chemical_melting_point ?
_space_group_IT_number 2
_symmetry_cell_setting triclinic
_symmetry_space_group_name_Hall '-P 1'
_symmetry_space_group_name_H-M 'P -1'
_atom_sites_solution_hydrogens geom
_atom_sites_solution_primary direct
_atom_sites_solution_secondary difmap
_audit_creation_method SHELXL-97
_cell_angle_alpha 89.2460(10)
_cell_angle_beta 84.5030(10)
_cell_angle_gamma 65.7210(10)
_cell_formula_units_Z 4
_cell_length_a 12.3142(6)
_cell_length_b 13.3025(6)
_cell_length_c 38.7180(18)
_cell_measurement_reflns_used 6790
_cell_measurement_temperature 100(2)
_cell_measurement_theta_max 28.31
_cell_measurement_theta_min 2.24
_cell_volume 5752.4(5)
_computing_cell_refinement 'Bruker SMART'
_computing_data_collection 'Bruker SMART'
_computing_data_reduction 'Bruker SAINT'
_computing_molecular_graphics 'Bruker SHELXTL'
_computing_publication_material 'Bruker SHELXTL'
_computing_structure_refinement 'SHELXL-97 (Sheldrick, 1997)'
_computing_structure_solution 'SHELXS-97 (Sheldrick, 1990)'
_diffrn_ambient_temperature 100(2)
_diffrn_measured_fraction_theta_full 0.821
_diffrn_measured_fraction_theta_max 0.821
_diffrn_measurement_device_type 'CCD area detector'
_diffrn_measurement_method 'phi and omega scans'
_diffrn_radiation_monochromator graphite
_diffrn_radiation_source 'fine-focus sealed tube'
_diffrn_radiation_type MoK\a
_diffrn_radiation_wavelength 0.71073
_diffrn_reflns_av_R_equivalents 0.0253
_diffrn_reflns_av_sigmaI/netI 0.0506
_diffrn_reflns_limit_h_max 14
_diffrn_reflns_limit_h_min -16
_diffrn_reflns_limit_k_max 17
_diffrn_reflns_limit_k_min -17
_diffrn_reflns_limit_l_max 51
_diffrn_reflns_limit_l_min -25
_diffrn_reflns_number 30893
_diffrn_reflns_theta_full 28.32
_diffrn_reflns_theta_max 28.32
_diffrn_reflns_theta_min 1.68
_exptl_absorpt_coefficient_mu 5.008
_exptl_absorpt_correction_type empirical
_exptl_absorpt_process_details SADABS
_exptl_crystal_colour yellow
_exptl_crystal_density_diffrn 2.212
_exptl_crystal_density_meas 0
_exptl_crystal_density_method 'not measured'
_exptl_crystal_description block
_exptl_crystal_F_000 3664
_exptl_crystal_size_max 0.12
_exptl_crystal_size_mid 0.11
_exptl_crystal_size_min 0.09
_refine_diff_density_max 2.594
_refine_diff_density_min -2.139
_refine_diff_density_rms 0.158
_refine_ls_extinction_method none
_refine_ls_goodness_of_fit_ref 0.994
_refine_ls_hydrogen_treatment mixed
_refine_ls_matrix_type full
_refine_ls_number_parameters 1610
_refine_ls_number_reflns 23538
_refine_ls_number_restraints 0
_refine_ls_restrained_S_all 0.994
_refine_ls_R_factor_all 0.0449
_refine_ls_R_factor_gt 0.0394
_refine_ls_shift/su_max 0.073
_refine_ls_shift/su_mean 0.002
_refine_ls_structure_factor_coef Fsqd
_refine_ls_weighting_details 'calc w=1/[\s^2^(Fo^2^)+(0.0379P)^2^+37.0830P] where P=(Fo^2^+2Fc^2^)/3'
_refine_ls_weighting_scheme calc
_refine_ls_wR_factor_gt 0.0941
_refine_ls_wR_factor_ref 0.0967
_reflns_number_gt 21135
_reflns_number_total 23538
_reflns_threshold_expression >2sigma(I)
_cod_data_source_file b402426esup1.cif
_cod_data_source_block c04050m
_cod_depositor_comments
;
The following automatic conversions were performed:

'_chemical_melting_point' value 'not measured' was changed to '?' -
the value is undefined or not given.

'_symmetry_cell_setting' value
'Triclinic' changed to 'triclinic' according to
/home/saulius/struct/CIF-dictionaries/cif_core.dic dictionary named
'cif_core.dic' version 2.4.2 from 2011-04-26.

Automatic conversion script
Id: cif_fix_values 1891 2012-01-12 08:04:46Z andrius 
;
_cod_original_sg_symbol_H-M P-1
_cod_database_code 7110277

loop_
_symmetry_equiv_pos_as_xyz
'x, y, z'
'-x, -y, -z'

loop_
_atom_site_label
_atom_site_type_symbol
_atom_site_fract_x
_atom_site_fract_y
_atom_site_fract_z
_atom_site_U_iso_or_equiv
_atom_site_adp_type
_atom_site_occupancy
_atom_site_symmetry_multiplicity
_atom_site_calc_flag
_atom_site_refinement_flags
Ir1 Ir 0.046174(19) 0.383491(17) 0.671788(5) 0.01404(5) Uani 1 1 d .
Ir2 Ir 0.25706(2) 0.279752(16) 0.630841(5) 0.01372(5) Uani 1 1 d .
Ir1A Ir 0.790502(19) 0.446860(16) 0.843892(5) 0.01353(5) Uani 1 1 d .
Ir2A Ir 0.793311(19) 0.259144(16) 0.874826(5) 0.01229(5) Uani 1 1 d .
Cl1 Cl -0.12936(13) 0.45134(12) 0.71550(4) 0.0207(3) Uani 1 1 d .
Cl1A Cl 0.84041(13) 0.59300(11) 0.81582(4) 0.0202(3) Uani 1 1 d .
P1 P 0.10483(14) 0.50842(12) 0.68832(4) 0.0163(3) Uani 1 1 d .
P2 P 0.30254(14) 0.42446(11) 0.63465(4) 0.0153(3) Uani 1 1 d .
P3 P -0.02479(14) 0.46952(12) 0.62573(4) 0.0170(3) Uani 1 1 d .
P4 P 0.14733(14) 0.27595(12) 0.58907(4) 0.0180(3) Uani 1 1 d .
P5 P 0.43162(14) 0.15634(12) 0.60655(4) 0.0179(3) Uani 1 1 d .
P6 P 0.25144(14) 0.19211(11) 0.68065(4) 0.0155(3) Uani 1 1 d .
P1A P 0.70886(14) 0.53682(11) 0.89347(4) 0.0159(3) Uani 1 1 d .
P2A P 0.65980(13) 0.35346(11) 0.91878(4) 0.0141(3) Uani 1 1 d .
P3A P 0.62031(14) 0.46950(12) 0.82632(4) 0.0186(3) Uani 1 1 d .
P4A P 0.71803(13) 0.23325(11) 0.82794(4) 0.0137(3) Uani 1 1 d .
P5A P 0.84043(13) 0.09378(11) 0.89769(4) 0.0151(3) Uani 1 1 d .
P6A P 0.97121(13) 0.27023(11) 0.87507(4) 0.0149(3) Uani 1 1 d .
N1 N -0.0189(5) 0.2577(4) 0.66235(13) 0.0204(11) Uani 1 1 d .
H1A H 0.0027 0.2329 0.6399 0.031 Uiso 1 1 calc R
H1B H -0.1001 0.2872 0.6665 0.031 Uiso 1 1 calc R
H1C H 0.0135 0.2005 0.6767 0.031 Uiso 1 1 calc R
N2 N 0.2173(4) 0.5233(4) 0.66512(12) 0.0178(10) Uani 1 1 d .
N3 N 0.0118(5) 0.3878(4) 0.59020(13) 0.0201(10) Uani 1 1 d .
N4 N 0.5352(5) 0.0993(4) 0.63309(14) 0.0249(11) Uani 1 1 d .
H4 H 0.5126 0.1201 0.6551 0.030 Uiso 1 1 calc R
N1A N 0.8995(5) 0.3547(4) 0.79772(13) 0.0215(11) Uani 1 1 d .
N2A N 0.6325(4) 0.4894(4) 0.92181(12) 0.0156(9) Uani 1 1 d .
N3A N 0.6217(4) 0.3527(4) 0.81016(12) 0.0159(10) Uani 1 1 d .
N4A N 0.9708(4) 0.0396(4) 0.91327(14) 0.0196(10) Uani 1 1 d .
H4AA H 1.0092 0.0826 0.9134 0.023 Uiso 1 1 calc R
O1 O 0.0044(4) 0.6323(3) 0.69014(11) 0.0239(9) Uani 1 1 d .
O2 O 0.1506(4) 0.4966(3) 0.72617(10) 0.0210(9) Uani 1 1 d .
O3 O 0.3031(4) 0.4917(3) 0.59931(10) 0.0181(8) Uani 1 1 d .
O4 O 0.4361(4) 0.4107(3) 0.64300(10) 0.0185(8) Uani 1 1 d .
O5 O 0.0111(4) 0.5706(3) 0.61683(11) 0.0235(9) Uani 1 1 d .
O6 O -0.1679(4) 0.5237(3) 0.62356(11) 0.0217(9) Uani 1 1 d .
O7 O 0.1931(4) 0.2667(3) 0.54801(11) 0.0231(9) Uani 1 1 d .
O8 O 0.1016(5) 0.1772(4) 0.58755(12) 0.0319(11) Uani 1 1 d .
O9 O 0.4129(4) 0.0607(3) 0.58569(12) 0.0261(10) Uani 1 1 d .
O10 O 0.5089(4) 0.1824(3) 0.57360(11) 0.0213(9) Uani 1 1 d .
O11 O 0.3748(4) 0.1462(3) 0.69976(11) 0.0202(9) Uani 1 1 d .
O12 O 0.2260(4) 0.0797(3) 0.68106(11) 0.0204(9) Uani 1 1 d .
O13 O 0.1485(4) 0.2633(3) 0.70737(10) 0.0172(8) Uani 1 1 d .
O1A O 0.6215(5) 0.6651(3) 0.89384(12) 0.0336(12) Uani 1 1 d .
O2A O 0.8042(4) 0.5425(4) 0.91798(11) 0.0239(10) Uani 1 1 d .
O3A O 0.6809(4) 0.3205(3) 0.95900(10) 0.0174(8) Uani 1 1 d .
O4A O 0.5264(4) 0.3570(4) 0.92111(11) 0.0213(9) Uani 1 1 d .
O5A O 0.5537(5) 0.5571(4) 0.79834(14) 0.0356(12) Uani 1 1 d .
O6A O 0.5094(4) 0.5196(4) 0.85619(13) 0.0306(11) Uani 1 1 d .
O7A O 0.6435(4) 0.1572(3) 0.82579(10) 0.0182(8) Uani 1 1 d .
O8A O 0.8149(4) 0.1714(3) 0.79462(10) 0.0178(8) Uani 1 1 d .
O9A O 0.8448(4) -0.0099(3) 0.87446(11) 0.0210(9) Uani 1 1 d .
O10A O 0.7373(4) 0.0912(3) 0.92673(10) 0.0184(8) Uani 1 1 d .
O11A O 1.0219(4) 0.2488(3) 0.91309(11) 0.0204(9) Uani 1 1 d .
O12A O 1.0945(4) 0.1920(4) 0.85134(12) 0.0260(10) Uani 1 1 d .
O13A O 0.9640(4) 0.3832(3) 0.86339(11) 0.0205(9) Uani 1 1 d .
C1 C 0.2437(6) 0.6193(5) 0.67421(17) 0.0262(14) Uani 1 1 d .
H1D H 0.1892 0.6856 0.6634 0.039 Uiso 1 1 calc R
H1E H 0.3266 0.6043 0.6657 0.039 Uiso 1 1 calc R
H1F H 0.2327 0.6309 0.6995 0.039 Uiso 1 1 calc R
C2 C -0.0730(6) 0.3975(6) 0.56445(17) 0.0275(14) Uani 1 1 d .
H2A H -0.1231 0.3590 0.5726 0.041 Uiso 1 1 calc R
H2B H -0.0282 0.3644 0.5422 0.041 Uiso 1 1 calc R
H2C H -0.1239 0.4756 0.5615 0.041 Uiso 1 1 calc R
C3 C 0.6599(6) 0.0189(6) 0.62572(19) 0.0334(16) Uani 1 1 d .
H3A H 0.6666 -0.0545 0.6326 0.050 Uiso 1 1 calc R
H3B H 0.7118 0.0402 0.6388 0.050 Uiso 1 1 calc R
H3C H 0.6845 0.0173 0.6008 0.050 Uiso 1 1 calc R
C4 C -0.0558(7) 0.6936(6) 0.7210(2) 0.043(2) Uani 1 1 d .
H4A H 0.0028 0.6950 0.7365 0.051 Uiso 1 1 calc R
H4B H -0.1059 0.6595 0.7333 0.051 Uiso 1 1 calc R
C5 C -0.1305(9) 0.8050(7) 0.7113(3) 0.058(3) Uani 1 1 d .
C6 C 0.1084(5) 0.4513(5) 0.75576(14) 0.0195(12) Uani 1 1 d .
H6A H 0.0917 0.3885 0.7485 0.023 Uiso 1 1 calc R
H6B H 0.0342 0.5080 0.7677 0.023 Uiso 1 1 calc R
C7 C 0.2058(6) 0.4140(6) 0.77905(16) 0.0271(14) Uani 1 1 d .
C8 C 0.3508(6) 0.5734(5) 0.59407(16) 0.0244(14) Uani 1 1 d .
H8A H 0.4274 0.5502 0.6045 0.029 Uiso 1 1 calc R
H8B H 0.2939 0.6449 0.6050 0.029 Uiso 1 1 calc R
C9 C 0.3704(7) 0.5844(6) 0.55530(18) 0.0329(16) Uani 1 1 d .
C10 C 0.4804(6) 0.3621(6) 0.67447(16) 0.0250(13) Uani 1 1 d .
H10A H 0.4838 0.2865 0.6758 0.030 Uiso 1 1 calc R
H10B H 0.4276 0.4065 0.6946 0.030 Uiso 1 1 calc R
C11 C 0.6033(7) 0.3590(7) 0.67465(19) 0.0393(18) Uani 1 1 d .
C12 C -0.0012(6) 0.6208(5) 0.58396(16) 0.0252(13) Uani 1 1 d .
H12A H -0.0704 0.6176 0.5737 0.030 Uiso 1 1 calc R
H12B H 0.0717 0.5812 0.5680 0.030 Uiso 1 1 calc R
C13 C -0.0199(7) 0.7384(6) 0.5890(2) 0.0345(16) Uani 1 1 d .
C14 C -0.2435(6) 0.6148(5) 0.64590(17) 0.0237(13) Uani 1 1 d .
H14A H -0.2005 0.6605 0.6512 0.028 Uiso 1 1 calc R
H14B H -0.2686 0.5884 0.6680 0.028 Uiso 1 1 calc R
C15 C -0.3497(7) 0.6807(6) 0.6274(2) 0.0320(15) Uani 1 1 d .
C16 C 0.2709(6) 0.3157(5) 0.53457(16) 0.0240(13) Uani 1 1 d .
H16A H 0.3517 0.2577 0.5277 0.029 Uiso 1 1 calc R
H16B H 0.2776 0.3646 0.5525 0.029 Uiso 1 1 calc R
C17 C 0.2208(7) 0.3812(6) 0.50363(17) 0.0311(15) Uani 1 1 d .
C18 C 0.0922(10) 0.1196(8) 0.5596(2) 0.057(3) Uani 1 1 d .
H18A H 0.1732 0.0768 0.5478 0.069 Uiso 1 1 calc R
H18B H 0.0446 0.1727 0.5429 0.069 Uiso 1 1 calc R
C19 C 0.0368(11) 0.0454(7) 0.5692(3) 0.062(3) Uani 1 1 d .
C20 C 0.5064(7) -0.0268(5) 0.56620(18) 0.0322(16) Uani 1 1 d .
H20A H 0.5571 -0.0816 0.5819 0.039 Uiso 1 1 calc R
H20B H 0.5572 0.0018 0.5516 0.039 Uiso 1 1 calc R
C21 C 0.4502(9) -0.0788(7) 0.5441(3) 0.054(3) Uani 1 1 d .
C22 C 0.5765(6) 0.2447(6) 0.57710(16) 0.0263(14) Uani 1 1 d .
H22A H 0.6218 0.2219 0.5977 0.032 Uiso 1 1 calc R
H22B H 0.5234 0.3243 0.5797 0.032 Uiso 1 1 calc R
C23 C 0.6612(7) 0.2221(7) 0.54436(19) 0.0390(18) Uani 1 1 d .
C24 C 0.2911(7) -0.0078(5) 0.6566(2) 0.0344(17) Uani 1 1 d .
H24A H 0.3782 -0.0339 0.6583 0.041 Uiso 1 1 calc R
H24B H 0.2747 0.0178 0.6327 0.041 Uiso 1 1 calc R
C25 C 0.2528(7) -0.0983(6) 0.6643(2) 0.0360(18) Uani 1 1 d .
C26 C 0.3841(6) 0.0905(5) 0.73199(16) 0.0248(13) Uani 1 1 d .
H26A H 0.3406 0.0423 0.7325 0.030 Uiso 1 1 calc R
H26B H 0.3502 0.1444 0.7517 0.030 Uiso 1 1 calc R
C27 C 0.5138(7) 0.0241(6) 0.73386(19) 0.0328(15) Uani 1 1 d .
C1A C 0.5558(6) 0.5621(5) 0.95100(16) 0.0240(13) Uani 1 1 d .
H1A4 H 0.5982 0.6014 0.9609 0.036 Uiso 1 1 calc R
H1A5 H 0.5365 0.5175 0.9689 0.036 Uiso 1 1 calc R
H1A6 H 0.4816 0.6155 0.9426 0.036 Uiso 1 1 calc R
C2A C 0.5398(7) 0.3529(5) 0.78498(18) 0.0289(15) Uani 1 1 d .
H2A1 H 0.4592 0.4086 0.7922 0.043 Uiso 1 1 calc R
H2A2 H 0.5381 0.2801 0.7839 0.043 Uiso 1 1 calc R
H2A3 H 0.5675 0.3703 0.7620 0.043 Uiso 1 1 calc R
C3A C 1.0328(6) -0.0712(5) 0.9272(2) 0.0315(15) Uani 1 1 d .
H3A1 H 1.0193 -0.0669 0.9526 0.047 Uiso 1 1 calc R
H3A2 H 1.1189 -0.0988 0.9201 0.047 Uiso 1 1 calc R
H3A3 H 1.0016 -0.1214 0.9182 0.047 Uiso 1 1 calc R
C4A C 0.5773(6) 0.7296(5) 0.86483(18) 0.0281(15) Uani 1 1 d .
H4A1 H 0.5105 0.7157 0.8569 0.034 Uiso 1 1 calc R
H4A2 H 0.6414 0.7112 0.8454 0.034 Uiso 1 1 calc R
C5A C 0.5347(8) 0.8478(6) 0.8764(2) 0.0413(19) Uani 1 1 d .
C6A C 0.8789(6) 0.5981(6) 0.90606(18) 0.0307(16) Uani 1 1 d .
H6A1 H 0.8332 0.6641 0.8930 0.037 Uiso 1 1 calc R
H6A2 H 0.9488 0.5482 0.8906 0.037 Uiso 1 1 calc R
C7A C 0.9189(7) 0.6306(6) 0.9375(2) 0.0341(16) Uani 1 1 d .
C8A C 0.7832(5) 0.3239(5) 0.97216(15) 0.0194(12) Uani 1 1 d .
H8A1 H 0.7649 0.3995 0.9807 0.023 Uiso 1 1 calc R
H8A2 H 0.8503 0.3028 0.9536 0.023 Uiso 1 1 calc R
C9A C 0.8170(6) 0.2447(5) 1.00124(16) 0.0224(13) Uani 1 1 d .
C10A C 0.4586(6) 0.3361(6) 0.94955(18) 0.0286(15) Uani 1 1 d .
H10C H 0.4903 0.3437 0.9715 0.034 Uiso 1 1 calc R
H10D H 0.4649 0.2597 0.9475 0.034 Uiso 1 1 calc R
C11A C 0.3320(6) 0.4150(6) 0.95011(18) 0.0289(15) Uani 1 1 d .
C12A C 0.6139(7) 0.5763(8) 0.7685(2) 0.045(2) Uani 1 1 d .
H12C H 0.6571 0.5071 0.7545 0.054 Uiso 1 1 calc R
H12D H 0.6728 0.6042 0.7748 0.054 Uiso 1 1 calc R
C13A C 0.5211(8) 0.6610(7) 0.7483(2) 0.0421(19) Uani 1 1 d .
C14A C 0.3902(6) 0.5331(6) 0.8534(2) 0.0328(16) Uani 1 1 d .
H14C H 0.3726 0.4789 0.8680 0.039 Uiso 1 1 calc R
H14D H 0.3806 0.5197 0.8290 0.039 Uiso 1 1 calc R
C15A C 0.3054(7) 0.6468(6) 0.8650(2) 0.0357(17) Uani 1 1 d .
C16A C 0.5786(5) 0.1366(5) 0.85544(15) 0.0205(12) Uani 1 1 d .
H16C H 0.5903 0.1714 0.8764 0.025 Uiso 1 1 calc R
H16D H 0.6084 0.0561 0.8589 0.025 Uiso 1 1 calc R
C17A C 0.4497(6) 0.1826(5) 0.85010(18) 0.0272(14) Uani 1 1 d .
C18A C 0.7880(6) 0.1356(7) 0.76334(17) 0.0337(16) Uani 1 1 d .
H18C H 0.7256 0.1983 0.7527 0.040 Uiso 1 1 calc R
H18D H 0.7578 0.0780 0.7682 0.040 Uiso 1 1 calc R
C19A C 0.9006(6) 0.0902(6) 0.73913(16) 0.0277(15) Uani 1 1 d .
C20A C 0.9323(6) -0.0573(5) 0.84589(17) 0.0246(14) Uani 1 1 d .
H20C H 1.0138 -0.0857 0.8535 0.029 Uiso 1 1 calc R
H20D H 0.9254 -0.0019 0.8279 0.029 Uiso 1 1 calc R
C21A C 0.9080(7) -0.1496(5) 0.83188(18) 0.0304(15) Uani 1 1 d .
C22A C 0.7474(6) -0.0061(5) 0.94450(16) 0.0225(13) Uani 1 1 d .
H22C H 0.8117 -0.0272 0.9602 0.027 Uiso 1 1 calc R
H22D H 0.7665 -0.0679 0.9277 0.027 Uiso 1 1 calc R
C23A C 0.6286(6) 0.0198(5) 0.96496(18) 0.0286(15) Uani 1 1 d .
C24A C 1.1264(6) 0.2628(5) 0.92032(17) 0.0243(13) Uani 1 1 d .
H24C H 1.1039 0.3351 0.9322 0.029 Uiso 1 1 calc R
H24D H 1.1770 0.2596 0.8985 0.029 Uiso 1 1 calc R
C25A C 1.1927(6) 0.1710(6) 0.94317(19) 0.0328(16) Uani 1 1 d .
C26A C 1.1316(10) 0.0819(7) 0.8464(3) 0.076(4) Uani 1 1 d .
H26C H 1.0615 0.0637 0.8513 0.091 Uiso 1 1 calc R
H26D H 1.1884 0.0441 0.8637 0.091 Uiso 1 1 calc R
C27A C 1.1884(7) 0.0375(7) 0.8126(2) 0.042(2) Uani 1 1 d .
F1 F -0.1953(7) 0.8211(6) 0.68826(18) 0.117(4) Uani 1 1 d .
F2 F -0.1880(4) 0.8696(4) 0.73960(13) 0.0486(12) Uani 1 1 d .
F3 F -0.0491(9) 0.8471(6) 0.6965(3) 0.133(4) Uani 1 1 d .
F4 F 0.2294(4) 0.4952(4) 0.79117(11) 0.0390(10) Uani 1 1 d .
F5 F 0.1772(4) 0.3631(4) 0.80602(11) 0.0475(12) Uani 1 1 d .
F6 F 0.3100(4) 0.3412(3) 0.76290(12) 0.0361(10) Uani 1 1 d .
F7 F 0.2696(4) 0.6155(4) 0.54031(11) 0.0438(11) Uani 1 1 d .
F8 F 0.4164(5) 0.6579(4) 0.54869(13) 0.0560(14) Uani 1 1 d .
F9 F 0.4451(4) 0.4893(4) 0.53964(12) 0.0490(12) Uani 1 1 d .
F10 F 0.6754(5) 0.3062(7) 0.64783(15) 0.092(3) Uani 1 1 d .
F11 F 0.5991(6) 0.4603(5) 0.67473(18) 0.080(2) Uani 1 1 d .
F12 F 0.6524(5) 0.3119(6) 0.70286(14) 0.0687(17) Uani 1 1 d .
F13 F -0.0283(5) 0.7883(4) 0.55883(14) 0.0582(14) Uani 1 1 d .
F14 F 0.0681(4) 0.7484(3) 0.60383(13) 0.0422(11) Uani 1 1 d .
F15 F -0.1204(4) 0.7955(4) 0.60968(16) 0.0570(15) Uani 1 1 d .
F16 F -0.3197(4) 0.7142(4) 0.59644(12) 0.0470(12) Uani 1 1 d .
F17 F -0.4218(4) 0.7718(4) 0.64621(13) 0.0451(11) Uani 1 1 d .
F18 F -0.4147(4) 0.6253(4) 0.62129(14) 0.0494(12) Uani 1 1 d .
F19 F 0.1174(4) 0.4684(4) 0.51257(12) 0.0440(11) Uani 1 1 d .
F20 F 0.2972(4) 0.4186(4) 0.48791(11) 0.0418(11) Uani 1 1 d .
F21 F 0.1981(5) 0.3221(4) 0.48000(11) 0.0481(12) Uani 1 1 d .
F22 F -0.0615(8) 0.0893(8) 0.5911(2) 0.107(3) Uani 1 1 d .
F23 F 0.0180(9) -0.0047(7) 0.5448(2) 0.118(3) Uani 1 1 d .
F24 F 0.1055(8) -0.0336(6) 0.5902(2) 0.102(3) Uani 1 1 d .
F25 F 0.3884(5) -0.0101(6) 0.52073(14) 0.0722(18) Uani 1 1 d .
F26 F 0.3761(6) -0.1135(5) 0.56277(19) 0.086(2) Uani 1 1 d .
F27 F 0.5364(6) -0.1673(5) 0.52724(18) 0.085(2) Uani 1 1 d .
F28 F 0.7342(4) 0.1151(4) 0.54070(14) 0.0576(14) Uani 1 1 d .
F29 F 0.7275(5) 0.2797(5) 0.54571(14) 0.0660(17) Uani 1 1 d .
F30 F 0.6043(5) 0.2495(4) 0.51588(11) 0.0522(13) Uani 1 1 d .
F31 F 0.5609(5) -0.0496(4) 0.70727(13) 0.0616(15) Uani 1 1 d .
F32 F 0.5352(4) -0.0318(4) 0.76305(11) 0.0455(11) Uani 1 1 d .
F33 F 0.5760(5) 0.0850(5) 0.73231(16) 0.0712(18) Uani 1 1 d .
F34 F 0.2819(7) -0.1404(4) 0.69505(16) 0.079(2) Uani 1 1 d .
F35 F 0.3082(4) -0.1813(3) 0.64091(14) 0.0521(14) Uani 1 1 d .
F36 F 0.1373(5) -0.0672(5) 0.66491(18) 0.0693(18) Uani 1 1 d .
F1A F 0.4935(6) 0.9129(4) 0.84979(17) 0.0727(18) Uani 1 1 d .
F2A F 0.6233(6) 0.8696(4) 0.88677(17) 0.0695(17) Uani 1 1 d .
F3A F 0.4504(6) 0.8768(4) 0.90272(17) 0.0779(19) Uani 1 1 d .
F4A F 0.9938(5) 0.6781(4) 0.92771(13) 0.0528(13) Uani 1 1 d .
F5A F 0.9793(5) 0.5434(4) 0.95648(15) 0.0588(15) Uani 1 1 d .
F6A F 0.8296(5) 0.7005(4) 0.95838(14) 0.0570(14) Uani 1 1 d .
F7A F 0.9005(4) 0.2584(3) 1.01786(10) 0.0335(9) Uani 1 1 d .
F8A F 0.7250(4) 0.2575(3) 1.02464(9) 0.0313(9) Uani 1 1 d .
F9A F 0.8632(4) 0.1390(3) 0.98956(10) 0.0332(9) Uani 1 1 d .
F10A F 0.2647(4) 0.3988(5) 0.97730(12) 0.0522(13) Uani 1 1 d .
F11A F 0.2827(4) 0.4068(4) 0.92177(11) 0.0366(10) Uani 1 1 d .
F12A F 0.3173(4) 0.5200(4) 0.95247(16) 0.0606(16) Uani 1 1 d .
F13A F 0.4672(7) 0.7557(5) 0.7653(2) 0.097(2) Uani 1 1 d .
F14A F 0.5727(6) 0.6818(6) 0.71891(17) 0.090(2) Uani 1 1 d .
F15A F 0.4369(6) 0.6314(7) 0.7411(2) 0.096(2) Uani 1 1 d .
F16A F 0.3140(5) 0.7237(4) 0.84442(18) 0.0709(17) Uani 1 1 d .
F17A F 0.1932(4) 0.6562(4) 0.86674(16) 0.0593(15) Uani 1 1 d .
F18A F 0.3229(4) 0.6750(5) 0.89639(15) 0.0620(16) Uani 1 1 d .
F19A F 0.3997(4) 0.2938(3) 0.85058(15) 0.0491(13) Uani 1 1 d .
F20A F 0.4291(4) 0.1508(4) 0.81968(11) 0.0373(10) Uani 1 1 d .
F21A F 0.3885(4) 0.1508(4) 0.87508(12) 0.0432(11) Uani 1 1 d .
F22A F 0.8760(4) 0.0682(4) 0.70795(11) 0.0483(12) Uani 1 1 d .
F23A F 0.9803(4) -0.0023(4) 0.75062(12) 0.0459(11) Uani 1 1 d .
F24A F 0.9530(5) 0.1594(4) 0.73475(12) 0.0599(16) Uani 1 1 d .
F25A F 0.7995(4) -0.1152(4) 0.82078(13) 0.0498(13) Uani 1 1 d .
F26A F 0.9188(4) -0.2261(3) 0.85524(12) 0.0390(10) Uani 1 1 d .
F27A F 0.9883(4) -0.1991(4) 0.80446(12) 0.0471(12) Uani 1 1 d .
F28A F 0.6002(4) 0.1005(4) 0.98880(11) 0.0424(11) Uani 1 1 d .
F29A F 0.5395(4) 0.0519(4) 0.94451(13) 0.0411(11) Uani 1 1 d .
F30A F 0.6303(4) -0.0696(3) 0.98136(13) 0.0506(13) Uani 1 1 d .
F31A F 1.1271(4) 0.1706(5) 0.97286(13) 0.0527(13) Uani 1 1 d .
F32A F 1.2913(4) 0.1796(4) 0.95152(13) 0.0512(13) Uani 1 1 d .
F33A F 1.2261(4) 0.0730(4) 0.92769(16) 0.0583(14) Uani 1 1 d .
F34A F 1.2875(5) 0.0488(5) 0.80479(16) 0.0674(18) Uani 1 1 d .
F35A F 1.2103(6) -0.0612(5) 0.8048(3) 0.130(4) Uani 1 1 d .
F36A F 1.1151(8) 0.0951(9) 0.7887(3) 0.188(7) Uani 1 1 d .

loop_
_atom_site_aniso_label
_atom_site_aniso_U_11
_atom_site_aniso_U_22
_atom_site_aniso_U_33
_atom_site_aniso_U_23
_atom_site_aniso_U_13
_atom_site_aniso_U_12
Ir1 0.01212(12) 0.01493(9) 0.01541(10) 0.00150(8) -0.00202(8) -0.00580(8)
Ir2 0.01351(12) 0.01278(9) 0.01432(10) 0.00099(8) -0.00137(8) -0.00487(8)
Ir1A 0.01295(12) 0.01328(9) 0.01537(10) -0.00008(8) -0.00055(8) -0.00659(8)
Ir2A 0.01064(11) 0.01282(9) 0.01394(9) -0.00085(7) 0.00031(8) -0.00565(8)
Cl1 0.0140(7) 0.0272(7) 0.0192(6) 0.0008(6) 0.0008(5) -0.0072(6)
Cl1A 0.0235(8) 0.0179(6) 0.0222(6) 0.0001(5) 0.0012(6) -0.0123(6)
P1 0.0144(8) 0.0172(6) 0.0174(7) -0.0013(5) -0.0003(6) -0.0067(6)
P2 0.0148(8) 0.0150(6) 0.0162(6) 0.0002(5) 0.0001(6) -0.0065(6)
P3 0.0158(8) 0.0172(6) 0.0180(7) 0.0029(6) -0.0039(6) -0.0063(6)
P4 0.0204(9) 0.0174(6) 0.0174(7) -0.0005(6) -0.0029(6) -0.0087(6)
P5 0.0171(8) 0.0160(6) 0.0177(7) 0.0008(6) 0.0008(6) -0.0044(6)
P6 0.0148(8) 0.0153(6) 0.0163(6) 0.0034(5) -0.0026(6) -0.0060(6)
P1A 0.0179(8) 0.0138(6) 0.0171(7) 0.0003(5) -0.0013(6) -0.0076(6)
P2A 0.0106(7) 0.0159(6) 0.0157(6) -0.0013(5) 0.0011(5) -0.0056(6)
P3A 0.0169(8) 0.0159(6) 0.0242(7) 0.0024(6) -0.0081(6) -0.0068(6)
P4A 0.0148(8) 0.0152(6) 0.0130(6) -0.0010(5) -0.0003(5) -0.0083(6)
P5A 0.0141(8) 0.0140(6) 0.0174(7) -0.0007(5) 0.0002(6) -0.0063(6)
P6A 0.0103(8) 0.0159(6) 0.0183(7) -0.0010(5) 0.0009(5) -0.0057(6)
N1 0.019(3) 0.024(2) 0.023(2) 0.000(2) -0.003(2) -0.013(2)
N2 0.020(3) 0.018(2) 0.015(2) -0.0023(19) 0.0018(19) -0.009(2)
N3 0.018(3) 0.024(2) 0.017(2) 0.003(2) -0.006(2) -0.007(2)
N4 0.018(3) 0.026(3) 0.022(3) 0.004(2) 0.001(2) -0.001(2)
N1A 0.025(3) 0.018(2) 0.023(2) -0.004(2) 0.010(2) -0.013(2)
N2A 0.013(3) 0.017(2) 0.016(2) 0.0009(18) 0.0006(18) -0.0051(19)
N3A 0.014(3) 0.018(2) 0.017(2) 0.0026(19) -0.0052(19) -0.008(2)
N4A 0.012(3) 0.016(2) 0.031(3) 0.004(2) -0.007(2) -0.005(2)
O1 0.021(2) 0.021(2) 0.024(2) -0.0071(18) 0.0003(18) -0.0038(18)
O2 0.022(2) 0.029(2) 0.0160(19) -0.0011(17) 0.0000(17) -0.0153(19)
O3 0.022(2) 0.0188(19) 0.0172(19) 0.0040(16) -0.0043(16) -0.0114(18)
O4 0.016(2) 0.0226(19) 0.019(2) 0.0047(16) -0.0037(16) -0.0104(18)
O5 0.028(3) 0.0196(19) 0.025(2) 0.0054(17) -0.0031(19) -0.0111(19)
O6 0.014(2) 0.023(2) 0.025(2) 0.0010(18) -0.0077(17) -0.0032(18)
O7 0.027(3) 0.027(2) 0.016(2) -0.0014(17) -0.0010(17) -0.012(2)
O8 0.046(3) 0.034(2) 0.027(2) -0.002(2) -0.002(2) -0.027(2)
O9 0.029(3) 0.019(2) 0.028(2) -0.0036(18) 0.0050(19) -0.0081(19)
O10 0.018(2) 0.022(2) 0.021(2) 0.0020(17) 0.0020(17) -0.0067(18)
O11 0.014(2) 0.023(2) 0.022(2) 0.0101(17) -0.0054(17) -0.0057(18)
O12 0.019(2) 0.0146(18) 0.026(2) 0.0003(16) 0.0011(17) -0.0066(17)
O13 0.013(2) 0.0194(19) 0.0196(19) 0.0030(16) -0.0053(16) -0.0067(17)
O1A 0.057(3) 0.016(2) 0.020(2) -0.0001(17) 0.003(2) -0.009(2)
O2A 0.026(3) 0.033(2) 0.022(2) -0.0025(18) -0.0023(18) -0.023(2)
O3A 0.014(2) 0.023(2) 0.0160(19) -0.0019(16) -0.0009(16) -0.0088(17)
O4A 0.014(2) 0.033(2) 0.020(2) -0.0018(18) 0.0026(16) -0.0129(19)
O5A 0.033(3) 0.040(3) 0.041(3) 0.012(2) -0.012(2) -0.020(2)
O6A 0.016(2) 0.032(2) 0.040(3) -0.016(2) -0.004(2) -0.005(2)
O7A 0.019(2) 0.0221(19) 0.019(2) -0.0021(16) 0.0002(16) -0.0141(18)
O8A 0.019(2) 0.0187(18) 0.0158(19) -0.0027(16) 0.0002(16) -0.0087(17)
O9A 0.023(2) 0.0181(19) 0.024(2) -0.0052(17) 0.0050(17) -0.0111(18)
O10A 0.016(2) 0.0190(19) 0.0192(19) 0.0023(16) 0.0043(16) -0.0076(17)
O11A 0.012(2) 0.031(2) 0.022(2) -0.0005(18) -0.0012(16) -0.0123(18)
O12A 0.015(2) 0.027(2) 0.033(2) -0.0092(19) 0.0057(19) -0.0066(18)
O13A 0.013(2) 0.0183(19) 0.032(2) 0.0043(17) -0.0047(17) -0.0072(17)
C1 0.028(4) 0.028(3) 0.029(3) -0.008(3) 0.006(3) -0.020(3)
C2 0.024(4) 0.030(3) 0.025(3) 0.001(3) -0.012(3) -0.007(3)
C3 0.017(4) 0.034(3) 0.032(4) 0.004(3) 0.004(3) 0.005(3)
C4 0.040(5) 0.029(3) 0.037(4) -0.009(3) 0.017(4) 0.004(3)
C5 0.057(6) 0.037(4) 0.058(6) -0.030(4) -0.015(5) 0.005(4)
C6 0.017(3) 0.030(3) 0.010(2) -0.002(2) 0.002(2) -0.009(3)
C7 0.023(4) 0.040(4) 0.022(3) 0.001(3) -0.003(3) -0.017(3)
C8 0.035(4) 0.023(3) 0.021(3) 0.005(2) -0.003(3) -0.018(3)
C9 0.042(5) 0.035(4) 0.029(3) 0.010(3) -0.003(3) -0.023(3)
C10 0.022(4) 0.037(3) 0.023(3) 0.009(3) -0.011(3) -0.017(3)
C11 0.032(5) 0.067(5) 0.029(4) 0.015(4) -0.014(3) -0.029(4)
C12 0.031(4) 0.023(3) 0.021(3) 0.010(2) -0.006(3) -0.009(3)
C13 0.033(4) 0.028(3) 0.040(4) 0.015(3) -0.008(3) -0.009(3)
C14 0.013(3) 0.025(3) 0.029(3) 0.001(3) -0.003(2) -0.004(3)
C15 0.026(4) 0.027(3) 0.039(4) 0.005(3) -0.007(3) -0.006(3)
C16 0.021(4) 0.030(3) 0.019(3) 0.003(3) 0.000(2) -0.009(3)
C17 0.032(4) 0.039(4) 0.023(3) 0.006(3) -0.004(3) -0.015(3)
C18 0.082(7) 0.054(5) 0.052(5) -0.025(4) 0.016(5) -0.048(5)
C19 0.079(8) 0.039(5) 0.085(8) -0.008(5) -0.024(6) -0.038(5)
C20 0.037(4) 0.020(3) 0.028(3) -0.008(3) 0.006(3) -0.002(3)
C21 0.052(6) 0.047(5) 0.056(6) -0.033(5) 0.015(5) -0.016(4)
C22 0.027(4) 0.033(3) 0.022(3) 0.001(3) 0.004(3) -0.016(3)
C23 0.036(5) 0.057(5) 0.031(4) 0.000(4) 0.008(3) -0.028(4)
C24 0.031(4) 0.023(3) 0.050(4) -0.010(3) 0.013(3) -0.015(3)
C25 0.035(4) 0.025(3) 0.049(4) -0.001(3) 0.008(3) -0.016(3)
C26 0.019(4) 0.030(3) 0.019(3) 0.005(3) -0.003(2) -0.004(3)
C27 0.024(4) 0.039(4) 0.031(4) 0.013(3) -0.008(3) -0.009(3)
C1A 0.024(4) 0.017(3) 0.028(3) -0.006(2) 0.003(3) -0.007(3)
C2A 0.035(4) 0.024(3) 0.030(3) 0.002(3) -0.021(3) -0.012(3)
C3A 0.022(4) 0.021(3) 0.048(4) 0.008(3) -0.008(3) -0.005(3)
C4A 0.030(4) 0.013(3) 0.035(4) 0.000(3) 0.000(3) -0.003(3)
C5A 0.044(5) 0.021(3) 0.050(5) -0.001(3) 0.002(4) -0.005(3)
C6A 0.029(4) 0.042(4) 0.032(3) -0.004(3) -0.001(3) -0.026(3)
C7A 0.032(4) 0.035(4) 0.042(4) -0.001(3) -0.013(3) -0.019(3)
C8A 0.016(3) 0.022(3) 0.019(3) 0.002(2) -0.005(2) -0.007(2)
C9A 0.020(4) 0.022(3) 0.022(3) -0.002(2) -0.005(2) -0.005(3)
C10A 0.018(4) 0.038(4) 0.035(4) 0.009(3) 0.000(3) -0.017(3)
C11A 0.022(4) 0.035(3) 0.032(3) -0.007(3) 0.008(3) -0.016(3)
C12A 0.030(5) 0.066(5) 0.040(4) 0.005(4) 0.001(3) -0.023(4)
C13A 0.041(5) 0.042(4) 0.031(4) 0.022(4) -0.002(3) -0.006(4)
C14A 0.020(4) 0.034(4) 0.043(4) -0.009(3) -0.005(3) -0.009(3)
C15A 0.019(4) 0.035(4) 0.046(4) -0.002(3) -0.005(3) -0.004(3)
C16A 0.017(3) 0.029(3) 0.019(3) 0.005(2) -0.002(2) -0.013(3)
C17A 0.023(4) 0.027(3) 0.033(3) -0.004(3) 0.003(3) -0.013(3)
C18A 0.019(4) 0.049(4) 0.024(3) -0.012(3) -0.001(3) -0.005(3)
C19A 0.033(4) 0.032(3) 0.016(3) -0.005(3) 0.000(3) -0.012(3)
C20A 0.024(4) 0.019(3) 0.028(3) -0.004(2) 0.009(3) -0.008(3)
C21A 0.035(4) 0.020(3) 0.031(3) -0.004(3) -0.004(3) -0.007(3)
C22A 0.021(3) 0.020(3) 0.027(3) 0.006(2) 0.002(3) -0.009(3)
C23A 0.024(4) 0.024(3) 0.034(4) 0.008(3) 0.006(3) -0.008(3)
C24A 0.016(3) 0.031(3) 0.034(3) 0.006(3) -0.009(3) -0.016(3)
C25A 0.023(4) 0.045(4) 0.033(4) 0.011(3) -0.003(3) -0.017(3)
C26A 0.084(7) 0.034(4) 0.094(8) -0.019(5) 0.066(7) -0.024(5)
C27A 0.020(4) 0.051(5) 0.058(5) -0.027(4) 0.009(3) -0.018(4)
F1 0.098(6) 0.091(5) 0.065(4) -0.037(4) -0.036(4) 0.065(4)
F2 0.039(3) 0.035(2) 0.053(3) -0.023(2) -0.004(2) 0.004(2)
F3 0.168(9) 0.050(4) 0.169(9) -0.034(5) 0.077(7) -0.051(5)
F4 0.037(3) 0.050(3) 0.036(2) -0.011(2) -0.0119(19) -0.022(2)
F5 0.041(3) 0.077(3) 0.034(2) 0.025(2) -0.016(2) -0.032(3)
F6 0.019(2) 0.037(2) 0.049(3) -0.004(2) -0.0045(18) -0.0090(18)
F7 0.050(3) 0.054(3) 0.034(2) 0.020(2) -0.018(2) -0.026(2)
F8 0.083(4) 0.064(3) 0.046(3) 0.027(2) -0.008(3) -0.056(3)
F9 0.052(3) 0.050(3) 0.035(2) 0.002(2) 0.016(2) -0.016(2)
F10 0.020(3) 0.181(7) 0.050(3) -0.018(4) -0.006(2) -0.015(4)
F11 0.082(5) 0.098(5) 0.108(5) 0.043(4) -0.055(4) -0.075(4)
F12 0.054(4) 0.119(5) 0.057(3) 0.047(3) -0.041(3) -0.052(4)
F13 0.078(4) 0.042(3) 0.060(3) 0.035(2) -0.021(3) -0.029(3)
F14 0.043(3) 0.030(2) 0.061(3) 0.008(2) -0.008(2) -0.021(2)
F15 0.035(3) 0.025(2) 0.094(4) 0.003(2) 0.007(3) 0.0017(19)
F16 0.048(3) 0.040(2) 0.041(3) 0.016(2) -0.007(2) -0.006(2)
F17 0.027(3) 0.034(2) 0.057(3) -0.001(2) -0.006(2) 0.0044(19)
F18 0.025(3) 0.044(3) 0.081(4) 0.005(3) -0.022(2) -0.013(2)
F19 0.035(3) 0.042(2) 0.042(3) 0.016(2) -0.005(2) -0.003(2)
F20 0.044(3) 0.058(3) 0.028(2) 0.014(2) -0.0034(19) -0.026(2)
F21 0.067(3) 0.069(3) 0.021(2) 0.007(2) -0.017(2) -0.039(3)
F22 0.122(7) 0.164(8) 0.092(5) -0.014(5) 0.009(5) -0.122(7)
F23 0.216(10) 0.130(6) 0.080(5) -0.005(5) -0.033(6) -0.138(7)
F24 0.139(7) 0.070(4) 0.125(7) 0.043(4) -0.053(6) -0.064(5)
F25 0.055(4) 0.116(5) 0.040(3) -0.029(3) -0.002(3) -0.029(4)
F26 0.089(5) 0.062(4) 0.117(6) -0.050(4) 0.043(4) -0.052(4)
F27 0.075(4) 0.066(4) 0.102(5) -0.071(4) 0.030(4) -0.022(3)
F28 0.034(3) 0.063(3) 0.065(3) -0.015(3) 0.020(2) -0.014(2)
F29 0.067(4) 0.102(4) 0.056(3) -0.009(3) 0.017(3) -0.067(4)
F30 0.065(3) 0.078(3) 0.027(2) 0.008(2) 0.004(2) -0.044(3)
F31 0.043(3) 0.062(3) 0.040(3) 0.004(2) 0.004(2) 0.018(2)
F32 0.032(3) 0.056(3) 0.033(2) 0.022(2) -0.0118(19) -0.002(2)
F33 0.049(4) 0.108(5) 0.086(4) 0.054(4) -0.044(3) -0.054(4)
F34 0.142(6) 0.034(3) 0.060(4) 0.017(3) -0.004(4) -0.037(3)
F35 0.061(3) 0.027(2) 0.071(3) -0.018(2) 0.021(3) -0.026(2)
F36 0.049(3) 0.064(3) 0.108(5) -0.025(3) 0.012(3) -0.039(3)
F1A 0.100(5) 0.025(2) 0.080(4) 0.014(3) -0.033(4) -0.007(3)
F2A 0.099(5) 0.043(3) 0.089(4) 0.008(3) -0.026(4) -0.048(3)
F3A 0.076(4) 0.044(3) 0.077(4) -0.024(3) 0.032(3) 0.004(3)
F4A 0.069(4) 0.072(3) 0.049(3) 0.003(2) -0.015(2) -0.060(3)
F5A 0.063(4) 0.063(3) 0.070(4) 0.030(3) -0.045(3) -0.038(3)
F6A 0.063(4) 0.052(3) 0.060(3) -0.029(3) 0.006(3) -0.030(3)
F7A 0.033(3) 0.037(2) 0.033(2) 0.0039(18) -0.0179(18) -0.0139(19)
F8A 0.037(2) 0.037(2) 0.0176(18) 0.0018(16) 0.0026(16) -0.0148(19)
F9A 0.037(2) 0.0210(18) 0.032(2) -0.0046(16) -0.0095(18) -0.0012(17)
F10A 0.026(3) 0.097(4) 0.037(2) -0.004(3) 0.016(2) -0.033(3)
F11A 0.019(2) 0.057(3) 0.036(2) 0.005(2) -0.0062(17) -0.018(2)
F12A 0.030(3) 0.036(2) 0.110(5) -0.034(3) 0.019(3) -0.013(2)
F13A 0.095(5) 0.045(3) 0.103(6) 0.007(3) 0.022(4) 0.013(3)
F14A 0.077(5) 0.101(5) 0.056(4) 0.041(4) 0.008(3) -0.005(4)
F15A 0.072(5) 0.139(6) 0.098(5) 0.062(5) -0.058(4) -0.057(5)
F16A 0.041(3) 0.048(3) 0.102(5) 0.025(3) -0.004(3) 0.002(2)
F17A 0.018(3) 0.065(3) 0.083(4) -0.016(3) 0.002(2) -0.006(2)
F18A 0.037(3) 0.067(3) 0.066(4) -0.037(3) 0.000(2) -0.005(3)
F19A 0.026(2) 0.026(2) 0.089(4) -0.014(2) 0.002(2) -0.0053(18)
F20A 0.032(3) 0.045(2) 0.042(2) -0.003(2) -0.0135(19) -0.021(2)
F21A 0.026(2) 0.060(3) 0.051(3) -0.003(2) 0.010(2) -0.028(2)
F22A 0.051(3) 0.064(3) 0.022(2) -0.020(2) 0.0046(19) -0.017(2)
F23A 0.031(3) 0.045(3) 0.045(3) -0.015(2) -0.001(2) 0.001(2)
F24A 0.095(4) 0.071(3) 0.034(2) -0.013(2) 0.026(3) -0.062(3)
F25A 0.041(3) 0.049(3) 0.056(3) -0.021(2) -0.017(2) -0.012(2)
F26A 0.052(3) 0.0193(18) 0.050(3) 0.0021(18) -0.004(2) -0.0188(19)
F27A 0.054(3) 0.035(2) 0.042(3) -0.022(2) 0.005(2) -0.010(2)
F28A 0.047(3) 0.042(2) 0.031(2) -0.0017(19) 0.017(2) -0.015(2)
F29A 0.022(2) 0.041(2) 0.061(3) 0.006(2) -0.001(2) -0.015(2)
F30A 0.039(3) 0.036(2) 0.067(3) 0.020(2) 0.022(2) -0.011(2)
F31A 0.028(3) 0.091(4) 0.045(3) 0.032(3) -0.011(2) -0.029(3)
F32A 0.024(3) 0.077(3) 0.062(3) 0.037(3) -0.024(2) -0.026(2)
F33A 0.041(3) 0.031(2) 0.092(4) 0.012(3) -0.008(3) -0.004(2)
F34A 0.049(3) 0.076(4) 0.086(4) -0.048(3) 0.045(3) -0.045(3)
F35A 0.089(5) 0.064(4) 0.236(10) -0.097(5) 0.100(6) -0.052(4)
F36A 0.113(7) 0.194(10) 0.143(8) -0.118(8) -0.090(6) 0.070(7)

loop_
_atom_type_symbol
_atom_type_description
_atom_type_scat_dispersion_real
_atom_type_scat_dispersion_imag
_atom_type_scat_source
C C 0.0033 0.0016 'International Tables Vol C Tables 4.2.6.8 and 6.1.1.4'
H H 0.0000 0.0000 'International Tables Vol C Tables 4.2.6.8 and 6.1.1.4'
N N 0.0061 0.0033 'International Tables Vol C Tables 4.2.6.8 and 6.1.1.4'
O O 0.0106 0.0060 'International Tables Vol C Tables 4.2.6.8 and 6.1.1.4'
F F 0.0171 0.0103 'International Tables Vol C Tables 4.2.6.8 and 6.1.1.4'
P P 0.1023 0.0942 'International Tables Vol C Tables 4.2.6.8 and 6.1.1.4'
Cl Cl 0.1484 0.1585 'International Tables Vol C Tables 4.2.6.8 and 6.1.1.4'
Ir Ir -1.4442 7.9887 'International Tables Vol C Tables 4.2.6.8 and 6.1.1.4'

loop_
_geom_angle_atom_site_label_1
_geom_angle_atom_site_label_2
_geom_angle_atom_site_label_3
_geom_angle
O13 Ir1 P3 164.25(11)
O13 Ir1 N1 82.09(17)
P3 Ir1 N1 91.67(15)
O13 Ir1 P1 93.49(11)
P3 Ir1 P1 94.05(6)
N1 Ir1 P1 172.66(14)
O13 Ir1 Cl1 90.51(11)
P3 Ir1 Cl1 103.06(5)
N1 Ir1 Cl1 82.54(13)
P1 Ir1 Cl1 91.67(5)
O13 Ir1 Ir2 79.93(10)
P3 Ir1 Ir2 86.18(4)
N1 Ir1 Ir2 94.36(13)
P1 Ir1 Ir2 90.62(4)
Cl1 Ir1 Ir2 170.29(4)
O13 Ir1 P6 33.00(11)
P3 Ir1 P6 131.67(5)
N1 Ir1 P6 79.63(15)
P1 Ir1 P6 99.86(5)
Cl1 Ir1 P6 122.33(5)
Ir2 Ir1 P6 47.96(3)
P4 Ir2 P2 118.05(6)
P4 Ir2 P5 97.09(6)
P2 Ir2 P5 99.52(5)
P4 Ir2 P6 120.48(5)
P2 Ir2 P6 115.72(5)
P5 Ir2 P6 97.53(6)
P4 Ir2 Ir1 86.89(4)
P2 Ir2 Ir1 91.98(4)
P5 Ir2 Ir1 164.19(4)
P6 Ir2 Ir1 67.52(4)
O13A Ir1A P3A 165.80(11)
O13A Ir1A N1A 80.81(19)
P3A Ir1A N1A 95.69(15)
O13A Ir1A P1A 90.00(12)
P3A Ir1A P1A 93.82(6)
N1A Ir1A P1A 170.48(15)
O13A Ir1A Cl1A 87.92(11)
P3A Ir1A Cl1A 105.18(5)
N1A Ir1A Cl1A 80.66(12)
P1A Ir1A Cl1A 96.64(5)
O13A Ir1A Ir2A 79.34(10)
P3A Ir1A Ir2A 87.10(4)
N1A Ir1A Ir2A 92.33(12)
P1A Ir1A Ir2A 88.37(4)
Cl1A Ir1A Ir2A 166.33(4)
O13A Ir1A P6A 32.20(10)
P3A Ir1A P6A 133.72(5)
N1A Ir1A P6A 79.76(15)
P1A Ir1A P6A 93.80(5)
Cl1A Ir1A P6A 119.11(5)
Ir2A Ir1A P6A 47.62(3)
P4A Ir2A P5A 98.91(5)
P4A Ir2A P2A 115.77(5)
P5A Ir2A P2A 95.77(5)
P4A Ir2A P6A 124.90(5)
P5A Ir2A P6A 99.21(5)
P2A Ir2A P6A 113.50(5)
P4A Ir2A Ir1A 85.67(4)
P5A Ir2A Ir1A 166.98(4)
P2A Ir2A Ir1A 93.13(4)
P6A Ir2A Ir1A 68.44(4)
O1 P1 O2 101.9(2)
O1 P1 N2 101.2(2)
O2 P1 N2 100.0(2)
O1 P1 Ir1 114.97(17)
O2 P1 Ir1 116.93(16)
N2 P1 Ir1 119.06(17)
O3 P2 O4 94.3(2)
O3 P2 N2 104.7(2)
O4 P2 N2 99.5(2)
O3 P2 Ir2 116.76(15)
O4 P2 Ir2 121.80(16)
N2 P2 Ir2 116.16(17)
O5 P3 O6 102.8(2)
O5 P3 N3 108.0(2)
O6 P3 N3 96.9(2)
O5 P3 Ir1 113.97(18)
O6 P3 Ir1 119.40(17)
N3 P3 Ir1 113.8(2)
O7 P4 O8 95.0(2)
O7 P4 N3 101.1(2)
O8 P4 N3 99.3(3)
O7 P4 Ir2 123.61(18)
O8 P4 Ir2 119.6(2)
N3 P4 Ir2 113.83(17)
O9 P5 O10 94.1(2)
O9 P5 N4 109.4(3)
O10 P5 N4 101.2(3)
O9 P5 Ir2 110.62(18)
O10 P5 Ir2 123.59(17)
N4 P5 Ir2 115.51(19)
O13 P6 O11 107.8(2)
O13 P6 O12 99.1(2)
O11 P6 O12 99.4(2)
O13 P6 Ir2 112.55(17)
O11 P6 Ir2 115.32(16)
O12 P6 Ir2 120.67(17)
O13 P6 Ir1 49.92(16)
O11 P6 Ir1 142.42(16)
O12 P6 Ir1 112.71(17)
Ir2 P6 Ir1 64.53(4)
O1A P1A O2A 99.1(3)
O1A P1A N2A 101.3(3)
O2A P1A N2A 98.9(2)
O1A P1A Ir1A 120.08(18)
O2A P1A Ir1A 113.75(17)
N2A P1A Ir1A 119.87(17)
O4A P2A O3A 95.4(2)
O4A P2A N2A 102.6(2)
O3A P2A N2A 99.4(2)
O4A P2A Ir2A 119.02(16)
O3A P2A Ir2A 121.77(16)
N2A P2A Ir2A 114.78(16)
O5A P3A O6A 93.9(3)
O5A P3A N3A 101.9(3)
O6A P3A N3A 108.3(2)
O5A P3A Ir1A 124.42(19)
O6A P3A Ir1A 113.33(18)
N3A P3A Ir1A 112.66(19)
O7A P4A O8A 94.7(2)
O7A P4A N3A 100.0(2)
O8A P4A N3A 102.3(2)
O7A P4A Ir2A 124.91(16)
O8A P4A Ir2A 116.16(17)
N3A P4A Ir2A 114.76(16)
O10A P5A O9A 94.7(2)
O10A P5A N4A 109.6(3)
O9A P5A N4A 101.3(2)
O10A P5A Ir2A 112.72(16)
O9A P5A Ir2A 120.64(17)
N4A P5A Ir2A 115.51(18)
O13A P6A O11A 107.7(2)
O13A P6A O12A 98.6(2)
O11A P6A O12A 98.8(2)
O13A P6A Ir2A 111.63(17)
O11A P6A Ir2A 112.94(15)
O12A P6A Ir2A 125.05(16)
O13A P6A Ir1A 48.56(16)
O11A P6A Ir1A 135.58(16)
O12A P6A Ir1A 119.40(19)
Ir2A P6A Ir1A 63.94(4)
C1 N2 P1 117.5(4)
C1 N2 P2 123.5(4)
P1 N2 P2 118.8(3)
C2 N3 P3 123.3(4)
C2 N3 P4 120.8(4)
P3 N3 P4 115.0(3)
C3 N4 P5 129.8(5)
C1A N2A P1A 119.2(4)
C1A N2A P2A 122.3(4)
P1A N2A P2A 118.1(3)
C2A N3A P3A 122.2(4)
C2A N3A P4A 122.7(4)
P3A N3A P4A 114.9(3)
C3A N4A P5A 129.1(4)
C4 O1 P1 125.3(5)
C6 O2 P1 125.8(4)
C8 O3 P2 126.0(4)
C10 O4 P2 119.1(4)
C12 O5 P3 122.7(4)
C14 O6 P3 120.1(4)
C16 O7 P4 121.4(4)
C18 O8 P4 130.3(5)
C20 O9 P5 124.0(4)
C22 O10 P5 122.7(4)
C26 O11 P6 121.7(4)
C24 O12 P6 120.3(4)
P6 O13 Ir1 97.1(2)
C4A O1A P1A 127.0(4)
C6A O2A P1A 119.1(4)
C8A O3A P2A 117.7(3)
C10A O4A P2A 129.4(4)
C12A O5A P3A 122.7(5)
C14A O6A P3A 126.1(4)
C16A O7A P4A 122.4(3)
C18A O8A P4A 125.7(4)
C20A O9A P5A 121.9(4)
C22A O10A P5A 122.6(4)
C24A O11A P6A 122.8(4)
C26A O12A P6A 123.8(5)
P6A O13A Ir1A 99.2(2)
O1 C4 C5 107.7(7)
F1 C5 F2 111.7(8)
F1 C5 F3 100.6(11)
F2 C5 F3 105.9(7)
F1 C5 C4 120.9(8)
F2 C5 C4 111.1(8)
F3 C5 C4 104.8(8)
O2 C6 C7 106.1(5)
F5 C7 F4 108.3(5)
F5 C7 F6 107.0(6)
F4 C7 F6 105.7(5)
F5 C7 C6 109.7(5)
F4 C7 C6 113.8(6)
F6 C7 C6 112.0(5)
O3 C8 C9 107.0(5)
F8 C9 F7 108.6(6)
F8 C9 F9 107.9(6)
F7 C9 F9 105.9(6)
F8 C9 C8 110.0(6)
F7 C9 C8 112.1(6)
F9 C9 C8 112.0(6)
O4 C10 C11 107.1(5)
F10 C11 F12 107.9(8)
F10 C11 F11 106.9(7)
F12 C11 F11 106.8(7)
F10 C11 C10 113.1(6)
F12 C11 C10 111.0(6)
F11 C11 C10 110.8(7)
O5 C12 C13 108.4(5)
F14 C13 F13 107.4(6)
F14 C13 F15 105.8(6)
F13 C13 F15 107.9(6)
F14 C13 C12 112.9(6)
F13 C13 C12 110.9(6)
F15 C13 C12 111.6(6)
O6 C14 C15 107.2(5)
F18 C15 F17 107.3(6)
F18 C15 F16 106.5(6)
F17 C15 F16 107.0(6)
F18 C15 C14 112.9(6)
F17 C15 C14 110.4(6)
F16 C15 C14 112.5(6)
O7 C16 C17 108.7(5)
F20 C17 F21 107.2(6)
F20 C17 F19 107.8(6)
F21 C17 F19 106.6(6)
F20 C17 C16 110.7(6)
F21 C17 C16 112.7(6)
F19 C17 C16 111.7(5)
O8 C18 C19 112.9(8)
F23 C19 F22 109.6(9)
F23 C19 F24 106.4(8)
F22 C19 F24 97.9(10)
F23 C19 C18 116.6(10)
F22 C19 C18 114.3(8)
F24 C19 C18 110.1(9)
O9 C20 C21 107.5(6)
F25 C21 F26 107.7(9)
F25 C21 F27 108.5(8)
F26 C21 F27 107.3(7)
F25 C21 C20 112.1(7)
F26 C21 C20 112.1(8)
F27 C21 C20 109.0(8)
O10 C22 C23 106.3(5)
F30 C23 F29 108.0(6)
F30 C23 F28 106.8(6)
F29 C23 F28 108.6(7)
F30 C23 C22 112.6(7)
F29 C23 C22 109.6(6)
F28 C23 C22 111.0(6)
O12 C24 C25 107.8(5)
F36 C25 F34 106.1(7)
F36 C25 F35 108.9(6)
F34 C25 F35 106.3(6)
F36 C25 C24 113.2(6)
F34 C25 C24 111.8(7)
F35 C25 C24 110.2(6)
O11 C26 C27 105.7(5)
F33 C27 F32 107.2(6)
F33 C27 F31 106.1(6)
F32 C27 F31 107.3(6)
F33 C27 C26 112.7(6)
F32 C27 C26 111.9(6)
F31 C27 C26 111.2(6)
O1A C4A C5A 106.8(6)
F3A C5A F1A 109.2(7)
F3A C5A F2A 106.0(7)
F1A C5A F2A 106.8(7)
F3A C5A C4A 113.2(7)
F1A C5A C4A 109.5(7)
F2A C5A C4A 111.8(7)
O2A C6A C7A 106.8(6)
F6A C7A F4A 108.2(6)
F6A C7A F5A 107.0(7)
F4A C7A F5A 106.8(6)
F6A C7A C6A 113.0(6)
F4A C7A C6A 109.1(6)
F5A C7A C6A 112.4(6)
O3A C8A C9A 108.1(5)
F7A C9A F8A 107.6(5)
F7A C9A F9A 107.4(5)
F8A C9A F9A 106.7(5)
F7A C9A C8A 109.8(5)
F8A C9A C8A 113.3(5)
F9A C9A C8A 111.8(5)
O4A C10A C11A 109.6(6)
F11A C11A F12A 106.0(6)
F11A C11A F10A 106.6(5)
F12A C11A F10A 106.8(5)
F11A C11A C10A 112.9(5)
F12A C11A C10A 112.8(5)
F10A C11A C10A 111.4(6)
O5A C12A C13A 107.1(6)
F13A C13A F15A 106.2(8)
F13A C13A F14A 105.6(7)
F15A C13A F14A 109.1(8)
F13A C13A C12A 112.0(8)
F15A C13A C12A 113.2(7)
F14A C13A C12A 110.3(7)
O6A C14A C15A 109.8(5)
F16A C15A F18A 104.6(7)
F16A C15A F17A 108.0(7)
F18A C15A F17A 107.3(6)
F16A C15A C14A 113.4(6)
F18A C15A C14A 112.8(7)
F17A C15A C14A 110.3(6)
O7A C16A C17A 109.1(5)
F21A C17A F20A 107.2(5)
F21A C17A F19A 107.2(5)
F20A C17A F19A 105.9(6)
F21A C17A C16A 110.6(6)
F20A C17A C16A 113.0(5)
F19A C17A C16A 112.5(5)
O8A C18A C19A 108.0(5)
F23A C19A F24A 106.9(6)
F23A C19A F22A 108.0(5)
F24A C19A F22A 107.7(6)
F23A C19A C18A 111.4(6)
F24A C19A C18A 112.9(6)
F22A C19A C18A 109.8(6)
O9A C20A C21A 105.9(5)
F26A C21A F25A 108.4(6)
F26A C21A F27A 107.2(5)
F25A C21A F27A 107.0(6)
F26A C21A C20A 111.8(6)
F25A C21A C20A 112.8(6)
F27A C21A C20A 109.4(6)
O10A C22A C23A 106.7(5)
F29A C23A F28A 106.6(6)
F29A C23A F30A 107.8(6)
F28A C23A F30A 107.7(6)
F29A C23A C22A 111.7(6)
F28A C23A C22A 112.8(5)
F30A C23A C22A 110.0(5)
O11A C24A C25A 106.8(5)
F33A C25A F31A 106.7(6)
F33A C25A F32A 107.7(6)
F31A C25A F32A 107.6(6)
F33A C25A C24A 111.8(6)
F31A C25A C24A 112.7(6)
F32A C25A C24A 110.2(5)
O12A C26A C27A 116.2(8)
F35A C27A F34A 106.3(6)
F35A C27A F36A 103.0(9)
F34A C27A F36A 105.4(10)
F35A C27A C26A 119.3(9)
F34A C27A C26A 113.2(7)
F36A C27A C26A 108.4(8)

loop_
_geom_bond_atom_site_label_1
_geom_bond_atom_site_label_2
_geom_bond_distance
Ir1 O13 2.159(4)
Ir1 P3 2.1623(16)
Ir1 N1 2.180(4)
Ir1 P1 2.1902(14)
Ir1 Cl1 2.4670(13)
Ir1 Ir2 2.7356(3)
Ir1 P6 2.7999(16)
Ir2 P4 2.2184(16)
Ir2 P2 2.2250(13)
Ir2 P5 2.2251(15)
Ir2 P6 2.2504(14)
Ir1A O13A 2.158(4)
Ir1A P3A 2.1667(16)
Ir1A N1A 2.178(5)
Ir1A P1A 2.1974(14)
Ir1A Cl1A 2.4774(13)
Ir1A Ir2A 2.7440(3)
Ir1A P6A 2.8407(16)
Ir2A P4A 2.2079(14)
Ir2A P5A 2.2263(14)
Ir2A P2A 2.2354(13)
Ir2A P6A 2.2563(14)
P1 O1 1.600(4)
P1 O2 1.603(4)
P1 N2 1.657(5)
P2 O3 1.626(4)
P2 O4 1.642(4)
P2 N2 1.700(5)
P3 O5 1.603(4)
P3 O6 1.617(5)
P3 N3 1.672(5)
P4 O7 1.624(4)
P4 O8 1.631(4)
P4 N3 1.717(6)
P5 O9 1.621(4)
P5 O10 1.637(4)
P5 N4 1.641(6)
P6 O13 1.537(4)
P6 O11 1.634(5)
P6 O12 1.649(4)
P1A O1A 1.599(5)
P1A O2A 1.604(5)
P1A N2A 1.661(5)
P2A O4A 1.618(4)
P2A O3A 1.628(4)
P2A N2A 1.701(5)
P3A O5A 1.598(5)
P3A O6A 1.618(5)
P3A N3A 1.676(5)
P4A O7A 1.629(4)
P4A O8A 1.640(4)
P4A N3A 1.727(5)
P5A O10A 1.625(4)
P5A O9A 1.636(4)
P5A N4A 1.638(5)
P6A O13A 1.534(4)
P6A O11A 1.630(4)
P6A O12A 1.640(4)
N2 C1 1.496(7)
N3 C2 1.478(8)
N4 C3 1.469(8)
N2A C1A 1.476(7)
N3A C2A 1.467(8)
N4A C3A 1.476(8)
O1 C4 1.413(8)
O2 C6 1.439(7)
O3 C8 1.437(6)
O4 C10 1.420(7)
O5 C12 1.421(7)
O6 C14 1.424(7)
O7 C16 1.422(7)
O8 C18 1.376(9)
O9 C20 1.416(7)
O10 C22 1.411(7)
O11 C26 1.432(7)
O12 C24 1.419(7)
O1A C4A 1.415(8)
O2A C6A 1.440(7)
O3A C8A 1.421(7)
O4A C10A 1.412(7)
O5A C12A 1.389(9)
O6A C14A 1.418(8)
O7A C16A 1.424(6)
O8A C18A 1.423(7)
O9A C20A 1.419(7)
O10A C22A 1.423(7)
O11A C24A 1.427(7)
O12A C26A 1.353(9)
C4 C5 1.454(12)
C5 F1 1.212(11)
C5 F2 1.348(9)
C5 F3 1.412(13)
C6 C7 1.484(9)
C7 F5 1.334(8)
C7 F4 1.331(7)
C7 F6 1.348(8)
C8 C9 1.512(9)
C9 F8 1.329(7)
C9 F7 1.326(9)
C9 F9 1.330(8)
C10 C11 1.497(10)
C11 F10 1.300(10)
C11 F12 1.322(9)
C11 F11 1.327(10)
C12 C13 1.497(9)
C13 F14 1.328(9)
C13 F13 1.327(9)
C13 F15 1.343(9)
C14 C15 1.488(10)
C15 F18 1.328(8)
C15 F17 1.342(8)
C15 F16 1.344(8)
C16 C17 1.499(10)
C17 F20 1.331(8)
C17 F21 1.335(8)
C17 F19 1.341(8)
C18 C19 1.441(12)
C19 F23 1.254(10)
C19 F22 1.328(13)
C19 F24 1.366(13)
C20 C21 1.487(11)
C21 F25 1.331(12)
C21 F26 1.335(11)
C21 F27 1.341(9)
C22 C23 1.511(9)
C23 F30 1.329(10)
C23 F29 1.334(8)
C23 F28 1.335(10)
C24 C25 1.481(8)
C25 F36 1.306(9)
C25 F34 1.326(10)
C25 F35 1.338(8)
C26 C27 1.482(10)
C27 F33 1.321(9)
C27 F32 1.332(8)
C27 F31 1.343(9)
C4A C5A 1.498(9)
C5A F3A 1.321(9)
C5A F1A 1.335(10)
C5A F2A 1.336(10)
C6A C7A 1.489(9)
C7A F6A 1.317(9)
C7A F4A 1.342(8)
C7A F5A 1.346(9)
C8A C9A 1.500(9)
C9A F7A 1.336(7)
C9A F8A 1.335(7)
C9A F9A 1.348(7)
C10A C11A 1.477(10)
C11A F11A 1.329(8)
C11A F12A 1.337(8)
C11A F10A 1.348(7)
C12A C13A 1.509(12)
C13A F13A 1.308(10)
C13A F15A 1.305(10)
C13A F14A 1.334(9)
C14A C15A 1.486(9)
C15A F16A 1.320(10)
C15A F18A 1.340(9)
C15A F17A 1.330(9)
C16A C17A 1.483(9)
C17A F21A 1.340(7)
C17A F20A 1.338(8)
C17A F19A 1.347(7)
C18A C19A 1.498(9)
C19A F23A 1.323(9)
C19A F24A 1.324(8)
C19A F22A 1.337(7)
C20A C21A 1.497(8)
C21A F26A 1.326(8)
C21A F25A 1.334(9)
C21A F27A 1.350(8)
C22A C23A 1.502(8)
C23A F29A 1.337(9)
C23A F28A 1.334(8)
C23A F30A 1.335(7)
C24A C25A 1.493(10)
C25A F33A 1.327(9)
C25A F31A 1.341(8)
C25A F32A 1.336(8)
C26A C27A 1.436(11)
C27A F35A 1.261(9)
C27A F34A 1.297(8)
C27A F36A 1.353(13)
